data_4025267
loop_
_publ_author_name
'Jean-Yves Balandier'
'Marcos Chas'
'Paul I. Dron'
'S\'ebastien Goeb'
'David Canevet'
'Ahmed Belyasmine'
'Magali Allain'
'Marc Sall\'e'

_publ_contact_author_address
;
Laboratoire CIMA UMR CNRS 6200
2, bd Lavoisier
49045 Angers cedex
France
 
;
_publ_contact_author_email magali.allain@univ-angers.fr
_publ_contact_author_fax 33(0)241735405
_publ_contact_author_name 'ALLAIN, Magali'
_publ_contact_author_phone 33(0)241735368
_publ_section_title
;
 N-Aryl Pyrrolo-tetrathiafulvalene Based Ligands: Synthesis and Metal
 Coordination
;
_journal_name_full 'Journal of Organic Chemistry'
_journal_page_first 1589
_journal_page_last 1599
_journal_paper_doi 10.1021/jo902529e
_journal_volume 75
_journal_year 2010
_chemical_absolute_configuration ad
_chemical_formula_moiety 'C11 H6 Br1 N1 S3'
_chemical_formula_sum 'C11 H6 Br N S3'
_chemical_formula_weight 328.26
_space_group_IT_number 19
_symmetry_cell_setting orthorhombic
_symmetry_space_group_name_Hall 'P 2ac 2ab'
_symmetry_space_group_name_H-M 'P 21 21 21'
_audit_conform_dict_location ftp://ftp.iucr.org/pub/cif_core.dic
_audit_conform_dict_name cif_core.dic
_audit_conform_dict_version 2.3
_audit_creation_date 2006-02-09T14:43:12-00:00
_audit_creation_method 'WinGX routine CIF_UPDATE'
_cell_angle_alpha 90
_cell_angle_beta 90
_cell_angle_gamma 90
_cell_formula_units_Z 4
_cell_length_a 3.9292(3)
_cell_length_b 9.9711(8)
_cell_length_c 30.306(2)
_cell_measurement_reflns_used 5851
_cell_measurement_temperature 293(2)
_cell_measurement_theta_max 25.9
_cell_measurement_theta_min 2.15
_cell_volume 1187.34(15)
_computing_cell_refinement 'SELECT,CELL, STOE IPDS'
_computing_data_collection 'EXPOSE, STOE IPDS'
_computing_data_reduction 'INTEGRATE, STOE IPDS'
_computing_molecular_graphics 'DIAMOND 3.1 (Crystal Impact GbR 2005)'
_computing_publication_material 'WinGX publication routines (Farrugia, 1999)'
_computing_structure_refinement 'SHELXL-97 (Sheldrick, 1997)'
_computing_structure_solution 'SHELXS-97 (Sheldrick, 1997)'
_diffrn_ambient_temperature 293(2)
_diffrn_detector_area_resol_mean 6.66
_diffrn_measured_fraction_theta_full 0.993
_diffrn_measured_fraction_theta_max 0.993
_diffrn_measurement_device_type 'STOE IPDS'
_diffrn_measurement_method 'Oscillation Phi Incr 0.8 deg'
_diffrn_radiation_probe x-ray
_diffrn_radiation_type MoK\a
_diffrn_radiation_wavelength 0.71073
_diffrn_reflns_av_R_equivalents 0.0529
_diffrn_reflns_limit_h_max 4
_diffrn_reflns_limit_h_min -4
_diffrn_reflns_limit_k_max 12
_diffrn_reflns_limit_k_min -10
_diffrn_reflns_limit_l_max 37
_diffrn_reflns_limit_l_min -36
_diffrn_reflns_number 6921
_diffrn_reflns_theta_full 25.94
_diffrn_reflns_theta_max 25.94
_diffrn_reflns_theta_min 2.15
_exptl_absorpt_coefficient_mu 3.957
_exptl_absorpt_correction_T_max 0.8583
_exptl_absorpt_correction_T_min 0.4291
_exptl_absorpt_correction_type gaussian
_exptl_absorpt_process_details
;
 PLATON-ABSGAUSS : Spek, A.L. (2003), J.Appl.Cryst. 36, 7-13
;
_exptl_crystal_colour yellow
_exptl_crystal_density_diffrn 1.836
_exptl_crystal_density_method 'not measured'
_exptl_crystal_description plate
_exptl_crystal_F_000 648
_exptl_crystal_size_max 0.54
_exptl_crystal_size_mid 0.19
_exptl_crystal_size_min 0.04
_refine_diff_density_max 0.314
_refine_diff_density_min -0.417
_refine_ls_abs_structure_details 'Flack H D (1983), Acta Cryst. A39, 876-881'
_refine_ls_abs_structure_Flack -0.007(15)
_refine_ls_extinction_method none
_refine_ls_goodness_of_fit_ref 1.017
_refine_ls_hydrogen_treatment refall
_refine_ls_matrix_type full
_refine_ls_number_parameters 169
_refine_ls_number_reflns 2293
_refine_ls_number_restraints 0
_refine_ls_restrained_S_all 1.017
_refine_ls_R_factor_gt 0.0361
_refine_ls_shift/su_max 0
_refine_ls_structure_factor_coef Fsqd
_refine_ls_weighting_details 'calc w=1/[\s^2^(Fo^2^)+(0.0454P)^2^+0.0000P] where P=(Fo^2^+2Fc^2^)/3'
_refine_ls_weighting_scheme calc
_refine_ls_wR_factor_ref 0.0917
_reflns_number_gt 1712
_reflns_number_total 2293
_reflns_threshold_expression >2sigma(I)
_cod_data_source_file jo902529e_si_004.cif
_cod_data_source_block 6c
_cod_database_code 4025267

loop_
_symmetry_equiv_pos_as_xyz
'x, y, z'
'-x+1/2, -y, z+1/2'
'x+1/2, -y+1/2, -z'
'-x, y+1/2, -z+1/2'

loop_
_atom_site_label
_atom_site_type_symbol
_atom_site_fract_x
_atom_site_fract_y
_atom_site_fract_z
_atom_site_U_iso_or_equiv
_atom_site_adp_type
_atom_site_occupancy
_atom_site_calc_flag
_atom_site_refinement_flags
_atom_site_disorder_group
_atom_site_disorder_assembly
C01 C 1.2816(12) -0.0136(5) -0.30281(13) 0.0421(10) Uani 1 d . . .
C02 C 1.2996(12) -0.0700(4) -0.21927(14) 0.0343(10) Uani 1 d . . .
C03 C 1.1428(12) 0.0568(4) -0.22250(14) 0.0354(10) Uani 1 d . . .
C04 C 1.3017(13) -0.1072(5) -0.17543(14) 0.0376(10) Uani 1 d . . .
C05 C 1.0515(14) 0.0965(5) -0.18079(14) 0.0381(10) Uani 1 d . . .
C06 C 1.0679(12) -0.0061(6) -0.10653(12) 0.0401(10) Uani 1 d . . .
C07 C 1.0725(16) 0.1124(6) -0.08231(15) 0.0477(12) Uani 1 d . . .
C08 C 0.9741(15) 0.1121(6) -0.03888(16) 0.0499(13) Uani 1 d . . .
C09 C 0.8751(12) -0.0061(6) -0.01935(13) 0.0464(11) Uani 1 d . . .
C10 C 0.8719(15) -0.1251(5) -0.04258(16) 0.0489(13) Uani 1 d . . .
C11 C 0.9685(14) -0.1254(5) -0.08633(14) 0.0428(12) Uani 1 d . . .
Br01 Br 0.73357(15) -0.00501(7) 0.040985(14) 0.0641(2) Uani 1 d . . .
N01 N 1.1500(9) -0.0037(4) -0.15231(10) 0.0375(8) Uani 1 d . . .
S01 S 1.4338(3) -0.14160(11) -0.26858(3) 0.0390(3) Uani 1 d . . .
S02 S 1.0942(3) 0.12040(11) -0.27540(3) 0.0394(3) Uani 1 d . . .
S03 S 1.3184(4) -0.02069(17) -0.35673(4) 0.0629(4) Uani 1 d . . .
H04 H 1.412(13) -0.184(5) -0.1637(13) 0.036(12) Uiso 1 d . . .
H05 H 0.919(14) 0.171(5) -0.1726(16) 0.052(14) Uiso 1 d . . .
H07 H 1.138(17) 0.186(6) -0.0961(17) 0.071(19) Uiso 1 d . . .
H08 H 0.999(17) 0.190(7) -0.022(2) 0.079(19) Uiso 1 d . . .
H10 H 0.829(15) -0.204(6) -0.0277(18) 0.062(17) Uiso 1 d . . .
H11 H 0.968(13) -0.207(5) -0.1038(14) 0.042(13) Uiso 1 d . . .

loop_
_atom_site_aniso_label
_atom_site_aniso_U_11
_atom_site_aniso_U_22
_atom_site_aniso_U_33
_atom_site_aniso_U_23
_atom_site_aniso_U_13
_atom_site_aniso_U_12
C01 0.039(2) 0.045(3) 0.042(2) 0.001(2) 0.0020(18) -0.002(3)
C02 0.033(2) 0.031(2) 0.039(2) -0.0033(18) -0.0015(19) -0.0017(19)
C03 0.038(3) 0.033(2) 0.036(2) 0.0007(18) -0.0006(19) -0.0033(19)
C04 0.045(3) 0.031(2) 0.037(2) 0.0067(18) 0.000(2) 0.002(2)
C05 0.048(3) 0.030(2) 0.036(2) -0.0008(18) 0.001(2) 0.008(2)
C06 0.041(2) 0.045(3) 0.0340(19) 0.002(2) -0.0013(17) -0.002(3)
C07 0.060(3) 0.042(3) 0.041(2) -0.009(2) 0.002(2) -0.004(3)
C08 0.056(3) 0.051(3) 0.042(2) -0.009(2) 0.000(2) -0.007(3)
C09 0.041(2) 0.065(3) 0.0335(19) -0.001(2) -0.0043(18) -0.002(3)
C10 0.060(4) 0.044(3) 0.044(2) 0.008(2) 0.000(3) 0.002(3)
C11 0.054(3) 0.038(3) 0.036(2) -0.003(2) -0.001(2) 0.001(2)
Br01 0.0704(4) 0.0866(5) 0.0354(2) 0.0001(3) 0.0067(2) 0.0013(4)
N01 0.045(2) 0.0369(19) 0.0309(15) -0.0022(16) -0.0013(13) 0.005(2)
S01 0.0426(6) 0.0368(6) 0.0375(5) -0.0042(5) 0.0013(5) 0.0038(5)
S02 0.0456(7) 0.0367(6) 0.0360(5) 0.0043(5) -0.0012(5) 0.0020(6)
S03 0.0778(11) 0.0772(11) 0.0336(5) 0.0000(6) 0.0027(5) 0.0126(9)

loop_
_atom_type_symbol
_atom_type_description
_atom_type_scat_dispersion_real
_atom_type_scat_dispersion_imag
_atom_type_scat_source
C C 0.0033 0.0016 'International Tables Vol C Tables 4.2.6.8 and 6.1.1.4'
H H 0 0 'International Tables Vol C Tables 4.2.6.8 and 6.1.1.4'
Br Br -0.2901 2.4595 'International Tables Vol C Tables 4.2.6.8 and 6.1.1.4'
N N 0.0061 0.0033 'International Tables Vol C Tables 4.2.6.8 and 6.1.1.4'
S S 0.1246 0.1234 'International Tables Vol C Tables 4.2.6.8 and 6.1.1.4'

loop_
_geom_angle_atom_site_label_1
_geom_angle_atom_site_label_2
_geom_angle_atom_site_label_3
_geom_angle
_geom_angle_site_symmetry_1
_geom_angle_site_symmetry_3
_geom_angle_publ_flag
S03 C01 S02 123.1(3) . . ?
S03 C01 S01 121.9(3) . . ?
S02 C01 S01 115.0(2) . . ?
C04 C02 C03 108.1(4) . . ?
C04 C02 S01 135.7(4) . . ?
C03 C02 S01 116.2(3) . . ?
C05 C03 C02 108.0(4) . . ?
C05 C03 S02 135.8(4) . . ?
C02 C03 S02 116.1(3) . . ?
C02 C04 N01 106.6(4) . . ?
C02 C04 H04 125(3) . . ?
N01 C04 H04 128(2) . . ?
C03 C05 N01 107.1(4) . . ?
C03 C05 H05 128(3) . . ?
N01 C05 H05 124(3) . . ?
C07 C06 C11 119.8(4) . . ?
C07 C06 N01 119.8(5) . . ?
C11 C06 N01 120.4(4) . . ?
C08 C07 C06 120.1(5) . . ?
C08 C07 H07 123(4) . . ?
C06 C07 H07 117(4) . . ?
C07 C08 C09 119.6(5) . . ?
C07 C08 H08 119(4) . . ?
C09 C08 H08 121(4) . . ?
C08 C09 C10 121.3(4) . . ?
C08 C09 Br01 119.3(4) . . ?
C10 C09 Br01 119.3(4) . . ?
C11 C10 C09 119.3(5) . . ?
C11 C10 H10 121(4) . . ?
C09 C10 H10 119(4) . . ?
C10 C11 C06 119.9(5) . . ?
C10 C11 H11 122(3) . . ?
C06 C11 H11 118(3) . . ?
C05 N01 C04 110.2(3) . . ?
C05 N01 C06 124.0(4) . . ?
C04 N01 C06 125.4(4) . . ?
C02 S01 C01 96.1(2) . . ?
C03 S02 C01 96.6(2) . . ?

loop_
_geom_bond_atom_site_label_1
_geom_bond_atom_site_label_2
_geom_bond_distance
_geom_bond_site_symmetry_2
_geom_bond_publ_flag
C01 S03 1.642(4) . ?
C01 S02 1.737(5) . ?
C01 S01 1.750(5) . ?
C02 C04 1.379(6) . ?
C02 C03 1.410(6) . ?
C02 S01 1.738(4) . ?
C03 C05 1.372(6) . ?
C03 S02 1.735(4) . ?
C04 N01 1.383(6) . ?
C04 H04 0.95(5) . ?
C05 N01 1.376(6) . ?
C05 H05 0.94(6) . ?
C06 C07 1.391(7) . ?
C06 C11 1.394(7) . ?
C06 N01 1.424(5) . ?
C07 C08 1.372(7) . ?
C07 H07 0.88(6) . ?
C08 C09 1.375(8) . ?
C08 H08 0.93(6) . ?
C09 C10 1.380(7) . ?
C09 Br01 1.911(4) . ?
C10 C11 1.379(6) . ?
C10 H10 0.92(6) . ?
C11 H11 0.97(5) . ?

loop_
_cod_related_entry_id
_cod_related_entry_database
_cod_related_entry_code
1 ChemSpider 30659153
